data_4307736
loop_
_publ_author_name
'Marcello Gennari'
'Matteo Tegoni'
'Maurizio Lanfranchi'
'Maria Angela Pellinghelli'
'Luciano Marchi\`o'

_publ_contact_author
;
     Dr. Luciano Marchi\`o
     Dip. Chimica Generale ed Inorganica, Chimica Analitica,
     Chimica Fisica. V.le G.P. Usberti 17/a. Parma. Italy
;
_publ_contact_author_email marchio@unipr.it
_publ_contact_author_fax '+39 0521 905557'
_publ_contact_author_phone '+39 0521 905424'
_publ_section_title
;
A New Chiral N,N',O-Donor Heteroscorpionate Ligand. Structures of Ni2+,
Cu2+, Zn2+ Complexes and Study of Solution Equilibria by Means of 1H
NMR/UV-Vis Titrations and EXSY NMR Spectroscopy
;
_journal_name_full 'Inorganic Chemistry'
_journal_page_first 3367
_journal_page_last 3377
_journal_paper_doi 10.1021/ic062228e
_journal_volume 46
_journal_year 2007
_chemical_formula_moiety 'C30 H42 N6 Ni O4 2+, Cl2 2-, 3(C H4 O)'
_chemical_formula_sum 'C33 H54 Cl2 N6 Ni O7'
_chemical_formula_weight 776.43
_chemical_name_systematic
;
 ?
;
_space_group_IT_number 14
_symmetry_cell_setting monoclinic
_symmetry_space_group_name_Hall '-P 2yn'
_symmetry_space_group_name_H-M 'P 1 21/n 1'
_atom_sites_solution_hydrogens geom
_atom_sites_solution_primary direct
_atom_sites_solution_secondary difmap
_audit_creation_method SHELXL-97
_cell_angle_alpha 90.00
_cell_angle_beta 102.490(10)
_cell_angle_gamma 90.00
_cell_formula_units_Z 2
_cell_length_a 11.3780(10)
_cell_length_b 15.3700(10)
_cell_length_c 11.4960(10)
_cell_measurement_reflns_used 9470
_cell_measurement_temperature 293(2)
_cell_measurement_theta_max 27.96
_cell_measurement_theta_min 2.25
_cell_volume 1962.8(3)
_computing_cell_refinement Saint
_computing_data_collection Smart
_computing_data_reduction Saint
_computing_molecular_graphics 'Ortep3 for windows'
_computing_structure_refinement 'SHELXL-97 (Sheldrick, 1997)'
_computing_structure_solution Sir97
_diffrn_ambient_temperature 293(2)
_diffrn_measured_fraction_theta_full 0.922
_diffrn_measured_fraction_theta_max 0.922
_diffrn_measurement_device_type 'Bruker Smart 1000 area detector'
_diffrn_measurement_method 'Theta & omega scan'
_diffrn_radiation_monochromator graphite
_diffrn_radiation_source 'fine-focus sealed tube'
_diffrn_radiation_type MoK\a
_diffrn_radiation_wavelength 0.71073
_diffrn_reflns_av_R_equivalents 0.0382
_diffrn_reflns_av_sigmaI/netI 0.0333
_diffrn_reflns_limit_h_max 14
_diffrn_reflns_limit_h_min -14
_diffrn_reflns_limit_k_max 19
_diffrn_reflns_limit_k_min -19
_diffrn_reflns_limit_l_max 14
_diffrn_reflns_limit_l_min -14
_diffrn_reflns_number 20820
_diffrn_reflns_theta_full 27.96
_diffrn_reflns_theta_max 27.96
_diffrn_reflns_theta_min 2.25
_diffrn_standards_decay_% 0
_exptl_absorpt_coefficient_mu 0.681
_exptl_absorpt_correction_T_max 1.000
_exptl_absorpt_correction_T_min 0.715
_exptl_absorpt_correction_type multi-scan
_exptl_absorpt_process_details SADABS
_exptl_crystal_colour Pink
_exptl_crystal_density_diffrn 1.314
_exptl_crystal_density_method 'not measured'
_exptl_crystal_description Prism
_exptl_crystal_F_000 824
_exptl_crystal_size_max 0.55
_exptl_crystal_size_mid 0.50
_exptl_crystal_size_min 0.50
_refine_diff_density_max 0.309
_refine_diff_density_min -0.307
_refine_diff_density_rms 0.043
_refine_ls_extinction_method none
_refine_ls_goodness_of_fit_ref 1.008
_refine_ls_hydrogen_treatment mixed
_refine_ls_matrix_type full
_refine_ls_number_parameters 256
_refine_ls_number_reflns 4345
_refine_ls_number_restraints 12
_refine_ls_restrained_S_all 1.101
_refine_ls_R_factor_all 0.0610
_refine_ls_R_factor_gt 0.0372
_refine_ls_shift/su_max 0.001
_refine_ls_shift/su_mean 0.000
_refine_ls_structure_factor_coef Fsqd
_refine_ls_weighting_details 'calc w=1/[\s^2^(Fo^2^)+(0.0550P)^2^+0.0000P] where P=(Fo^2^+2Fc^2^)/3'
_refine_ls_weighting_scheme calc
_refine_ls_wR_factor_gt 0.0920
_refine_ls_wR_factor_ref 0.0987
_reflns_number_gt 2982
_reflns_number_total 4345
_reflns_threshold_expression >2sigma(I)
_cod_data_source_file ic062228esi20061123_043721_3.cif
_cod_data_source_block mg204
_cod_depositor_comments
;
The following automatic conversions were performed:
'_symmetry_cell_setting' value 'Monoclinic' changed to 'monoclinic'
according to '/home/saulius/struct/CIF-dictionaries/cif_core.dic'
dictionary named 'cif_core.dic' version 2.4.1 from 2010-06-29.

Automatic conversion script
Id: cif_fix_enum 1527 2010-12-29 10:47:43Z saulius 
;
_cod_database_code 4307736

loop_
_symmetry_equiv_pos_as_xyz
'x, y, z'
'-x+1/2, y+1/2, -z+1/2'
'-x, -y, -z'
'x-1/2, -y-1/2, z-1/2'

loop_
_atom_site_label
_atom_site_type_symbol
_atom_site_fract_x
_atom_site_fract_y
_atom_site_fract_z
_atom_site_U_iso_or_equiv
_atom_site_adp_type
_atom_site_occupancy
_atom_site_symmetry_multiplicity
_atom_site_calc_flag
_atom_site_refinement_flags
_atom_site_disorder_assembly
_atom_site_disorder_group
Ni Ni 0.5000 0.5000 0.0000 0.03893(13) Uani 1 2 d S . .
Cl Cl 0.42980(7) 0.14863(7) 0.23413(7) 0.0905(3) Uani 1 1 d . . .
O12 O 0.32217(14) 0.46409(12) -0.02522(16) 0.0496(4) Uani 1 1 d . . .
N13 N 0.51107(15) 0.46144(12) 0.17656(16) 0.0428(4) Uani 1 1 d . . .
N11 N 0.37331(15) 0.61881(11) 0.12861(15) 0.0428(4) Uani 1 1 d . . .
N21 N 0.44966(15) 0.61910(11) 0.05327(16) 0.0437(4) Uani 1 1 d . . .
O13 O 0.51245(16) 0.36291(12) 0.51104(14) 0.0639(5) Uani 1 1 d . . .
C22 C 0.24276(18) 0.49261(15) 0.0489(2) 0.0462(5) Uani 1 1 d . . .
C33 C 0.5115(2) 0.39462(14) 0.39846(19) 0.0494(5) Uani 1 1 d . . .
C53 C 0.6029(2) 0.41342(15) 0.2357(2) 0.0495(5) Uani 1 1 d . . .
H53 H 0.6666 0.4026 0.1989 0.059 Uiso 1 1 calc R . .
C11 C 0.4781(2) 0.70233(16) 0.0429(2) 0.0537(6) Uani 1 1 d . . .
H11 H 0.5292 0.7224 -0.0043 0.064 Uiso 1 1 calc R . .
C23 C 0.41476(19) 0.44605(14) 0.34198(19) 0.0443(5) Uani 1 1 d . . .
C63 C 0.3120(2) 0.46360(18) 0.4014(2) 0.0590(6) Uani 1 1 d . . .
H63A H 0.2470 0.4244 0.3706 0.089 Uiso 1 1 calc R . .
H63B H 0.2850 0.5225 0.3858 0.089 Uiso 1 1 calc R . .
H63C H 0.3382 0.4551 0.4858 0.089 Uiso 1 1 calc R . .
C43 C 0.6092(2) 0.37883(15) 0.3477(2) 0.0514(6) Uani 1 1 d . . .
C32 C 0.1512(2) 0.55611(19) -0.0192(2) 0.0626(7) Uani 1 1 d . . .
H32A H 0.1923 0.6033 -0.0481 0.094 Uiso 1 1 calc R . .
H32B H 0.1027 0.5785 0.0327 0.094 Uiso 1 1 calc R . .
H32C H 0.1007 0.5268 -0.0852 0.094 Uiso 1 1 calc R . .
C13 C 0.41934(19) 0.47889(13) 0.22963(19) 0.0408(5) Uani 1 1 d . . .
C12 C 0.32117(18) 0.53746(14) 0.15946(19) 0.0424(5) Uani 1 1 d . . .
H12 H 0.2676 0.5524 0.2127 0.051 Uiso 1 1 calc R . .
C21 C 0.4216(2) 0.75517(17) 0.1117(2) 0.0630(7) Uani 1 1 d . . .
H21 H 0.4277 0.8153 0.1198 0.076 Uiso 1 1 calc R . .
C83 C 0.7175(3) 0.32734(19) 0.4088(3) 0.0743(8) Uani 1 1 d . . .
H83A H 0.6991 0.2663 0.4016 0.112 Uiso 1 1 calc R . .
H83B H 0.7385 0.3430 0.4915 0.112 Uiso 1 1 calc R . .
H83C H 0.7838 0.3397 0.3721 0.112 Uiso 1 1 calc R . .
C42 C 0.1817(2) 0.41311(18) 0.0891(2) 0.0629(7) Uani 1 1 d . . .
H42A H 0.1337 0.3846 0.0208 0.094 Uiso 1 1 calc R . .
H42B H 0.1310 0.4311 0.1415 0.094 Uiso 1 1 calc R . .
H42C H 0.2418 0.3736 0.1304 0.094 Uiso 1 1 calc R . .
C31 C 0.3551(2) 0.70008(15) 0.1651(2) 0.0543(6) Uani 1 1 d . . .
H31 H 0.3063 0.7157 0.2170 0.065 Uiso 1 1 calc R . .
C73 C 0.4625(3) 0.27882(19) 0.5147(3) 0.0829(9) Uani 1 1 d . . .
H73A H 0.3765 0.2820 0.4890 0.124 Uiso 1 1 calc R . .
H73B H 0.4830 0.2568 0.5947 0.124 Uiso 1 1 calc R . .
H73C H 0.4941 0.2406 0.4628 0.124 Uiso 1 1 calc R . .
O1S O 0.6996(2) 0.1119(2) 0.2854(2) 0.1073(10) Uani 1 1 d . . .
C1S C 0.7513(3) 0.1426(3) 0.1968(3) 0.1020(11) Uani 1 1 d . . .
H1S1 H 0.7079 0.1928 0.1610 0.153 Uiso 1 1 calc R . .
H1S2 H 0.7489 0.0983 0.1375 0.153 Uiso 1 1 calc R . .
H1S3 H 0.8334 0.1583 0.2296 0.153 Uiso 1 1 calc R . .
C2S C 0.5000 0.0000 0.0000 0.183(4) Uani 1 2 d SD . .
O2S O 0.4923(8) -0.0264(4) 0.1281(9) 0.171(3) Uani 0.50 1 d PD . .
H1 H 0.284(3) 0.4425(18) -0.082(3) 0.070(9) Uiso 1 1 d . . .
H2 H 0.629(3) 0.116(3) 0.273(3) 0.113(15) Uiso 1 1 d . . .
H5 H 0.502(4) 0.0627(12) 0.005(3) 0.027(10) Uiso 0.50 1 d PD . .
H4 H 0.420(4) -0.019(5) -0.037(5) 0.33(13) Uiso 0.50 1 d PD . .
H6 H 0.559(6) -0.041(4) -0.010(5) 0.12(3) Uiso 0.50 1 d PD . .
H7 H 0.4921 0.0410 0.1596 1.6(11) Uiso 0.50 1 d PD . .

loop_
_atom_site_aniso_label
_atom_site_aniso_U_11
_atom_site_aniso_U_22
_atom_site_aniso_U_33
_atom_site_aniso_U_23
_atom_site_aniso_U_13
_atom_site_aniso_U_12
Ni 0.02800(19) 0.0446(2) 0.0457(2) -0.00097(18) 0.01126(14) 0.00179(17)
Cl 0.0678(5) 0.1297(7) 0.0793(5) -0.0241(5) 0.0275(4) -0.0132(5)
O12 0.0307(8) 0.0648(10) 0.0548(10) -0.0168(8) 0.0128(7) -0.0050(7)
N13 0.0343(9) 0.0460(10) 0.0493(10) 0.0000(8) 0.0115(8) 0.0016(8)
N11 0.0369(9) 0.0428(10) 0.0501(10) -0.0021(8) 0.0125(8) 0.0037(8)
N21 0.0355(9) 0.0457(11) 0.0515(10) -0.0002(8) 0.0128(8) 0.0002(8)
O13 0.0871(13) 0.0584(10) 0.0455(9) 0.0017(8) 0.0131(9) -0.0107(9)
C22 0.0296(10) 0.0574(14) 0.0542(12) -0.0068(11) 0.0146(9) 0.0005(10)
C33 0.0613(14) 0.0437(13) 0.0414(12) -0.0029(10) 0.0069(10) -0.0063(11)
C53 0.0428(12) 0.0545(14) 0.0516(13) -0.0018(11) 0.0110(10) 0.0080(10)
C11 0.0467(13) 0.0519(14) 0.0626(14) 0.0050(11) 0.0121(11) -0.0032(11)
C23 0.0463(12) 0.0415(12) 0.0466(12) -0.0054(10) 0.0135(10) -0.0071(10)
C63 0.0619(15) 0.0639(15) 0.0574(15) -0.0001(12) 0.0267(13) -0.0042(13)
C43 0.0548(14) 0.0464(13) 0.0496(13) -0.0027(10) 0.0039(11) 0.0052(11)
C32 0.0404(12) 0.081(2) 0.0637(16) -0.0064(13) 0.0056(11) 0.0119(12)
C13 0.0360(11) 0.0395(12) 0.0479(12) -0.0047(9) 0.0113(9) -0.0037(8)
C12 0.0328(10) 0.0467(12) 0.0501(12) -0.0030(10) 0.0143(9) -0.0004(9)
C21 0.0640(16) 0.0435(14) 0.0830(19) -0.0027(12) 0.0191(14) 0.0026(12)
C83 0.0733(18) 0.081(2) 0.0648(16) 0.0073(14) 0.0056(14) 0.0277(15)
C42 0.0458(13) 0.0739(17) 0.0711(16) -0.0086(13) 0.0169(12) -0.0181(12)
C31 0.0519(13) 0.0506(14) 0.0618(15) -0.0065(11) 0.0152(11) 0.0089(11)
C73 0.125(3) 0.0564(17) 0.0693(18) 0.0078(14) 0.0261(18) -0.0059(17)
O1S 0.0656(14) 0.178(3) 0.0781(15) 0.0583(16) 0.0148(12) 0.0203(16)
C1S 0.104(3) 0.138(3) 0.069(2) 0.017(2) 0.0305(19) 0.005(2)
C2S 0.216(12) 0.147(9) 0.218(12) -0.084(9) 0.123(10) -0.044(9)
O2S 0.198(8) 0.106(5) 0.231(9) -0.005(5) 0.099(7) -0.033(5)

loop_
_atom_type_symbol
_atom_type_description
_atom_type_scat_dispersion_real
_atom_type_scat_dispersion_imag
_atom_type_scat_source
C C 0.0033 0.0016 'International Tables Vol C Tables 4.2.6.8 and 6.1.1.4'
H H 0.0000 0.0000 'International Tables Vol C Tables 4.2.6.8 and 6.1.1.4'
N N 0.0061 0.0033 'International Tables Vol C Tables 4.2.6.8 and 6.1.1.4'
O O 0.0106 0.0060 'International Tables Vol C Tables 4.2.6.8 and 6.1.1.4'
Cl Cl 0.1484 0.1585 'International Tables Vol C Tables 4.2.6.8 and 6.1.1.4'
Ni Ni 0.3393 1.1124 'International Tables Vol C Tables 4.2.6.8 and 6.1.1.4'

loop_
_geom_angle_atom_site_label_1
_geom_angle_atom_site_label_2
_geom_angle_atom_site_label_3
_geom_angle
_geom_angle_site_symmetry_1
_geom_angle_site_symmetry_3
_geom_angle_publ_flag
N21 Ni N21 180.00(9) . 3_665 ?
N21 Ni O12 87.24(7) . . ?
N21 Ni O12 92.76(7) 3_665 . ?
N21 Ni O12 92.76(7) . 3_665 ?
N21 Ni O12 87.24(7) 3_665 3_665 ?
O12 Ni O12 180.00(10) . 3_665 ?
N21 Ni N13 85.71(7) . . ?
N21 Ni N13 94.29(7) 3_665 . ?
O12 Ni N13 84.93(7) . . ?
O12 Ni N13 95.07(7) 3_665 . ?
N21 Ni N13 94.29(7) . 3_665 ?
N21 Ni N13 85.71(7) 3_665 3_665 ?
O12 Ni N13 95.07(7) . 3_665 ?
O12 Ni N13 84.93(7) 3_665 3_665 ?
N13 Ni N13 180.00(10) . 3_665 ?
C22 O12 Ni 124.04(14) . . ?
C22 O12 H1 109(2) . . ?
Ni O12 H1 126(2) . . ?
C53 N13 C13 118.47(18) . . ?
C53 N13 Ni 121.71(14) . . ?
C13 N13 Ni 119.60(14) . . ?
C31 N11 N21 111.09(18) . . ?
C31 N11 C12 128.29(18) . . ?
N21 N11 C12 120.61(16) . . ?
C11 N21 N11 105.22(18) . . ?
C11 N21 Ni 137.92(16) . . ?
N11 N21 Ni 116.60(13) . . ?
C33 O13 C73 115.33(19) . . ?
O12 C22 C32 109.87(19) . . ?
O12 C22 C42 108.73(19) . . ?
C32 C22 C42 111.39(19) . . ?
O12 C22 C12 107.33(16) . . ?
C32 C22 C12 110.30(19) . . ?
C42 C22 C12 109.11(19) . . ?
O13 C33 C43 119.3(2) . . ?
O13 C33 C23 118.8(2) . . ?
C43 C33 C23 121.8(2) . . ?
N13 C53 C43 124.3(2) . . ?
N13 C53 H53 117.8 . . ?
C43 C53 H53 117.8 . . ?
N21 C11 C21 111.2(2) . . ?
N21 C11 H11 124.4 . . ?
C21 C11 H11 124.4 . . ?
C33 C23 C13 116.81(19) . . ?
C33 C23 C63 120.2(2) . . ?
C13 C23 C63 123.0(2) . . ?
C23 C63 H63A 109.5 . . ?
C23 C63 H63B 109.5 . . ?
H63A C63 H63B 109.5 . . ?
C23 C63 H63C 109.5 . . ?
H63A C63 H63C 109.5 . . ?
H63B C63 H63C 109.5 . . ?
C53 C43 C33 116.2(2) . . ?
C53 C43 C83 120.7(2) . . ?
C33 C43 C83 123.2(2) . . ?
C22 C32 H32A 109.5 . . ?
C22 C32 H32B 109.5 . . ?
H32A C32 H32B 109.5 . . ?
C22 C32 H32C 109.5 . . ?
H32A C32 H32C 109.5 . . ?
H32B C32 H32C 109.5 . . ?
N13 C13 C23 122.33(19) . . ?
N13 C13 C12 115.45(18) . . ?
C23 C13 C12 122.22(18) . . ?
N11 C12 C13 110.18(16) . . ?
N11 C12 C22 111.98(18) . . ?
C13 C12 C22 113.47(18) . . ?
N11 C12 H12 106.9 . . ?
C13 C12 H12 106.9 . . ?
C22 C12 H12 106.9 . . ?
C31 C21 C11 105.3(2) . . ?
C31 C21 H21 127.3 . . ?
C11 C21 H21 127.3 . . ?
C43 C83 H83A 109.5 . . ?
C43 C83 H83B 109.5 . . ?
H83A C83 H83B 109.5 . . ?
C43 C83 H83C 109.5 . . ?
H83A C83 H83C 109.5 . . ?
H83B C83 H83C 109.5 . . ?
C22 C42 H42A 109.5 . . ?
C22 C42 H42B 109.5 . . ?
H42A C42 H42B 109.5 . . ?
C22 C42 H42C 109.5 . . ?
H42A C42 H42C 109.5 . . ?
H42B C42 H42C 109.5 . . ?
N11 C31 C21 107.2(2) . . ?
N11 C31 H31 126.4 . . ?
C21 C31 H31 126.4 . . ?
O13 C73 H73A 109.5 . . ?
O13 C73 H73B 109.5 . . ?
H73A C73 H73B 109.5 . . ?
O13 C73 H73C 109.5 . . ?
H73A C73 H73C 109.5 . . ?
H73B C73 H73C 109.5 . . ?
C1S O1S H2 115(3) . . ?
O1S C1S H1S1 109.5 . . ?
O1S C1S H1S2 109.5 . . ?
H1S1 C1S H1S2 109.5 . . ?
O1S C1S H1S3 109.5 . . ?
H1S1 C1S H1S3 109.5 . . ?
H1S2 C1S H1S3 109.5 . . ?
O2S C2S O2S 180.0(5) . 3_655 ?
O2S C2S H5 102(2) . . ?
O2S C2S H5 78(2) 3_655 . ?
O2S C2S H4 96(3) . . ?
O2S C2S H4 84(3) 3_655 . ?
H5 C2S H4 110(4) . . ?
O2S C2S H6 97(3) . . ?
O2S C2S H6 83(3) 3_655 . ?
H5 C2S H6 132(4) . . ?
H4 C2S H6 112(4) . . ?
C2S O2S H7 94.1(5) . . ?

loop_
_geom_bond_atom_site_label_1
_geom_bond_atom_site_label_2
_geom_bond_distance
_geom_bond_site_symmetry_2
_geom_bond_publ_flag
Ni N21 2.0508(17) . ?
Ni N21 2.0508(17) 3_665 ?
Ni O12 2.0564(15) . ?
Ni O12 2.0564(15) 3_665 ?
Ni N13 2.0919(18) . ?
Ni N13 2.0919(18) 3_665 ?
O12 C22 1.438(2) . ?
O12 H1 0.77(3) . ?
N13 C53 1.338(3) . ?
N13 C13 1.345(3) . ?
N11 C31 1.348(3) . ?
N11 N21 1.353(2) . ?
N11 C12 1.460(3) . ?
N21 C11 1.331(3) . ?
O13 C33 1.381(3) . ?
O13 C73 1.416(3) . ?
C22 C32 1.516(3) . ?
C22 C42 1.526(3) . ?
C22 C12 1.548(3) . ?
C33 C43 1.384(3) . ?
C33 C23 1.396(3) . ?
C53 C43 1.381(3) . ?
C53 H53 0.9300 . ?
C11 C21 1.385(3) . ?
C11 H11 0.9300 . ?
C23 C13 1.398(3) . ?
C23 C63 1.501(3) . ?
C63 H63A 0.9600 . ?
C63 H63B 0.9600 . ?
C63 H63C 0.9600 . ?
C43 C83 1.504(3) . ?
C32 H32A 0.9600 . ?
C32 H32B 0.9600 . ?
C32 H32C 0.9600 . ?
C13 C12 1.523(3) . ?
C12 H12 0.9800 . ?
C21 C31 1.367(3) . ?
C21 H21 0.9300 . ?
C83 H83A 0.9600 . ?
C83 H83B 0.9600 . ?
C83 H83C 0.9600 . ?
C42 H42A 0.9600 . ?
C42 H42B 0.9600 . ?
C42 H42C 0.9600 . ?
C31 H31 0.9300 . ?
C73 H73A 0.9600 . ?
C73 H73B 0.9600 . ?
C73 H73C 0.9600 . ?
O1S C1S 1.366(4) . ?
O1S H2 0.79(4) . ?
C1S H1S1 0.9600 . ?
C1S H1S2 0.9600 . ?
C1S H1S3 0.9600 . ?
C2S O2S 1.548(9) . ?
C2S O2S 1.548(9) 3_655 ?
C2S H5 0.966(19) . ?
C2S H4 0.96(2) . ?
C2S H6 0.94(2) . ?
O2S H7 1.097(7) . ?
